data_7015910
loop_
_publ_author_name
'Li, Mengyuan'
'Liu, Bin'
'Wang, Bingwu'
'Wang, Zheming'
'Gao, Song'
'Kurmoo, Mohamedally'

_publ_section_title
;
 Erbium-formate frameworks templated by diammonium cations: syntheses,
 structures, structural transition and magnetic properties.
;
_journal_issue 22
_journal_name_full 'Dalton transactions (Cambridge, England : 2003)'
_journal_page_first 6038
_journal_page_last 6046
_journal_paper_doi 10.1039/c1dt10241a
_journal_volume 40
_journal_year 2011
_chemical_formula_sum 'C14 H26 Er2 N2 O16'
_chemical_formula_weight 812.89
_chemical_name_systematic
;
?
;
_space_group_IT_number 14
_symmetry_cell_setting monoclinic
_symmetry_space_group_name_Hall '-P 2ybc'
_symmetry_space_group_name_H-M 'P 1 21/c 1'
_atom_sites_solution_hydrogens geom
_atom_sites_solution_primary direct
_atom_sites_solution_secondary difmap
_audit_creation_method SHELXL-97
_cell_angle_alpha 90.00
_cell_angle_beta 105.0459(5)
_cell_angle_gamma 90.00
_cell_formula_units_Z 8
_cell_length_a 14.6163(2)
_cell_length_b 26.0625(3)
_cell_length_c 12.67840(10)
_cell_measurement_reflns_used 48906
_cell_measurement_temperature 160
_cell_measurement_theta_max 27.485
_cell_measurement_theta_min 3.395
_cell_volume 4664.11(9)
_computing_cell_refinement 'HKL Scalepack (Otwinowski & Minor, 1997)'
_computing_data_collection 'KappaCCD (Nonius B. V., 1998)'
_computing_data_reduction 'HKL Denzo (Otwinowski & Minor, 1997) & maXus (Mackay et al., 1998)'
_computing_molecular_graphics 'Bruker SHELXTL V5.1 (Sheldrick, 1998)'
_computing_publication_material 'SHELXL-97 (Sheldrick, 1997)'
_computing_structure_refinement 'SHELXL-97 (Sheldrick, 1997)'
_computing_structure_solution 'SHELXS-97 (Sheldrick, 1997)'
_diffrn_ambient_temperature 160
_diffrn_detector_area_resol_mean 9
_diffrn_measured_fraction_theta_full 0.997
_diffrn_measured_fraction_theta_max 0.997
_diffrn_measurement_device_type 'NONIUS KappaCCD'
_diffrn_measurement_method CCD
_diffrn_radiation_monochromator graphite
_diffrn_radiation_source 'fine-focus sealed tube'
_diffrn_radiation_type MoK\a
_diffrn_radiation_wavelength 0.71073
_diffrn_reflns_av_R_equivalents 0.1090
_diffrn_reflns_av_sigmaI/netI 0.0646
_diffrn_reflns_limit_h_max 18
_diffrn_reflns_limit_h_min -18
_diffrn_reflns_limit_k_max 33
_diffrn_reflns_limit_k_min -33
_diffrn_reflns_limit_l_max 16
_diffrn_reflns_limit_l_min -16
_diffrn_reflns_number 109815
_diffrn_reflns_theta_full 27.51
_diffrn_reflns_theta_max 27.51
_diffrn_reflns_theta_min 3.41
_diffrn_standards_decay_% 0
_exptl_absorpt_coefficient_mu 7.227
_exptl_absorpt_correction_T_max 0.576
_exptl_absorpt_correction_T_min 0.226
_exptl_absorpt_correction_type integration
_exptl_absorpt_process_details
;
Gaussian integration (Coppens, 1970)
;
_exptl_crystal_colour pink
_exptl_crystal_density_diffrn 2.315
_exptl_crystal_density_method 'not measured'
_exptl_crystal_description plate
_exptl_crystal_F_000 3104
_exptl_crystal_size_max 0.21
_exptl_crystal_size_mid 0.21
_exptl_crystal_size_min 0.08
_refine_diff_density_max 3.231
_refine_diff_density_min -2.224
_refine_diff_density_rms 0.199
_refine_ls_extinction_coef 0.000074(12)
_refine_ls_extinction_expression Fc^*^=kFc[1+0.001xFc^2^\l^3^/sin(2\q)]^-1/4^
_refine_ls_extinction_method SHELXL
_refine_ls_goodness_of_fit_ref 0.914
_refine_ls_hydrogen_treatment constr
_refine_ls_matrix_type full
_refine_ls_number_parameters 614
_refine_ls_number_reflns 10694
_refine_ls_number_restraints 0
_refine_ls_restrained_S_all 0.914
_refine_ls_R_factor_all 0.0813
_refine_ls_R_factor_gt 0.0339
_refine_ls_shift/su_max 0.001
_refine_ls_shift/su_mean 0.000
_refine_ls_structure_factor_coef Fsqd
_refine_ls_weighting_details 'calc w=1/[\s^2^(Fo^2^)+(0.0322P)^2^+0.0000P] where P=(Fo^2^+2Fc^2^)/3'
_refine_ls_weighting_scheme calc
_refine_ls_wR_factor_gt 0.0683
_refine_ls_wR_factor_ref 0.0772
_reflns_number_gt 6124
_reflns_number_total 10694
_reflns_threshold_expression >2sigma(I)
_cod_data_source_file c1dt10241a.txt
_cod_data_source_block CCDC812094-2-at-160K
_cod_original_cell_volume 4664.10(9)
_cod_original_sg_symbol_H-M 'P 2(1)/c'
_cod_database_code 7015910

loop_
_symmetry_equiv_pos_as_xyz
'x, y, z'
'-x, y+1/2, -z+1/2'
'-x, -y, -z'
'x, -y-1/2, z-1/2'

loop_
_atom_site_label
_atom_site_type_symbol
_atom_site_fract_x
_atom_site_fract_y
_atom_site_fract_z
_atom_site_U_iso_or_equiv
_atom_site_adp_type
_atom_site_occupancy
_atom_site_symmetry_multiplicity
_atom_site_calc_flag
_atom_site_refinement_flags
_atom_site_disorder_assembly
_atom_site_disorder_group
Er1 Er 0.225334(19) 0.465375(12) 0.30476(2) 0.01273(8) Uani 1 1 d . . .
Er2 Er 0.248742(19) 0.215814(13) 0.181509(19) 0.01347(8) Uani 1 1 d . . .
Er3 Er 0.718310(19) 0.214368(12) 0.303951(19) 0.01322(8) Uani 1 1 d . . .
Er4 Er 0.756206(19) 0.465271(12) 0.19186(2) 0.01257(8) Uani 1 1 d . . .
O1 O 0.3756(3) 0.4707(2) 0.4341(4) 0.0488(15) Uani 1 1 d . . .
O2 O 0.3750(3) 0.48310(17) 0.2659(3) 0.0272(12) Uani 1 1 d . . .
O3 O 0.1036(3) 0.25512(18) 0.0685(3) 0.0325(12) Uani 1 1 d . . .
O4 O 0.1017(3) 0.22478(17) 0.2283(3) 0.0258(11) Uani 1 1 d . . .
O5 O 0.8689(3) 0.2203(2) 0.4281(4) 0.0476(15) Uani 1 1 d . . .
O6 O 0.8660(3) 0.23475(17) 0.2609(3) 0.0284(12) Uani 1 1 d . . .
O7 O 0.6114(3) 0.5004(2) 0.0761(4) 0.0400(13) Uani 1 1 d . . .
O8 O 0.6090(3) 0.47633(18) 0.2400(4) 0.0298(12) Uani 1 1 d . . .
O9 O 0.2637(3) 0.38480(16) 0.2519(3) 0.0244(11) Uani 1 1 d . . .
O10 O 0.2667(3) 0.30108(16) 0.2304(3) 0.0227(11) Uani 1 1 d . . .
O11 O 0.4005(3) 0.19241(18) 0.2122(4) 0.0376(13) Uani 1 1 d . . .
O12 O 0.5538(3) 0.20886(19) 0.2594(3) 0.0330(12) Uani 1 1 d . . .
O13 O 0.7033(3) 0.30205(16) 0.2692(3) 0.0269(12) Uani 1 1 d . . .
O14 O 0.7255(3) 0.38471(16) 0.2543(3) 0.0245(11) Uani 1 1 d . . .
O15 O 0.2154(3) 0.55303(16) 0.2663(3) 0.0228(11) Uani 1 1 d . . .
O16 O 0.2468(3) 0.63508(17) 0.2586(4) 0.0279(12) Uani 1 1 d . . .
O17 O 0.1870(3) 0.46793(17) 0.1125(3) 0.0211(10) Uani 1 1 d . . .
O18 O 0.1914(3) 0.49103(16) -0.0533(3) 0.0195(11) Uani 1 1 d . . .
O19 O 0.1841(3) 0.51278(16) 0.4448(3) 0.0214(11) Uani 1 1 d . . .
O20 O 0.1884(3) 0.53382(17) 0.6154(3) 0.0225(10) Uani 1 1 d . . .
O21 O 0.0631(3) 0.45692(17) 0.2467(3) 0.0280(11) Uani 1 1 d . . .
O22 O -0.0894(3) 0.44186(18) 0.2253(3) 0.0353(13) Uani 1 1 d . . .
O23 O 0.1922(3) 0.40598(17) 0.4273(3) 0.0328(12) Uani 1 1 d . . .
O24 O 0.2023(3) 0.33819(17) 0.5326(3) 0.0358(12) Uani 1 1 d . . .
O25 O 0.3026(3) 0.21706(17) 0.3761(3) 0.0199(10) Uani 1 1 d . . .
O26 O 0.3022(3) 0.24204(16) 0.5425(3) 0.0209(11) Uani 1 1 d . . .
O27 O 0.2285(3) 0.13384(17) 0.2441(4) 0.0260(11) Uani 1 1 d . . .
O28 O 0.2292(3) 0.05014(16) 0.2603(3) 0.0237(11) Uani 1 1 d . . .
O29 O 0.6977(3) 0.15262(17) 0.4274(4) 0.0351(13) Uani 1 1 d . . .
O30 O 0.7227(4) 0.08902(17) 0.5450(4) 0.0462(15) Uani 1 1 d . . .
O31 O 0.6776(3) 0.25930(16) 0.4464(3) 0.0214(11) Uani 1 1 d . . .
O32 O 0.6722(3) 0.28028(17) 0.6127(3) 0.0228(10) Uani 1 1 d . . .
C1 C 0.4174(4) 0.4838(3) 0.3637(5) 0.0270(17) Uani 1 1 d . . .
H1 H 0.4818 0.4942 0.3856 0.032 Uiso 1 1 calc R . .
C2 C 0.0623(4) 0.2468(3) 0.1417(5) 0.0261(17) Uani 1 1 d . . .
H2 H -0.0015 0.2578 0.1306 0.031 Uiso 1 1 calc R . .
C3 C 0.9085(5) 0.2341(3) 0.3578(5) 0.0255(17) Uani 1 1 d . . .
H3 H 0.9730 0.2444 0.3793 0.031 Uiso 1 1 calc R . .
C4 C 0.5695(5) 0.4952(2) 0.1482(5) 0.0259(16) Uani 1 1 d . . .
H4 H 0.5053 0.5057 0.1339 0.031 Uiso 1 1 calc R . .
C5 C 0.2261(5) 0.3413(2) 0.2425(5) 0.0175(15) Uani 1 1 d . . .
H5 H 0.1618 0.3391 0.2447 0.021 Uiso 1 1 calc R . .
C6 C 0.4857(5) 0.1811(3) 0.2270(5) 0.033(2) Uani 1 1 d . . .
H6 H 0.4989 0.1466 0.2110 0.039 Uiso 1 1 calc R . .
C7 C 0.7516(4) 0.3398(2) 0.2543(4) 0.0193(17) Uani 1 1 d . . .
H7 H 0.8121 0.3333 0.2423 0.023 Uiso 1 1 calc R . .
C8 C 0.2680(5) 0.5891(2) 0.2575(5) 0.0206(16) Uani 1 1 d . . .
H8 H 0.3291 0.5809 0.2494 0.025 Uiso 1 1 calc R . .
C9 C 0.2252(4) 0.4896(2) 0.0477(5) 0.0135(14) Uani 1 1 d . . .
H9 H 0.2841 0.5063 0.0771 0.016 Uiso 1 1 calc R . .
C10 C 0.2163(4) 0.5094(2) 0.5465(5) 0.0209(16) Uani 1 1 d . . .
H10 H 0.2667 0.4858 0.5727 0.025 Uiso 1 1 calc R . .
C11 C -0.0043(4) 0.4308(3) 0.2523(5) 0.0240(18) Uani 1 1 d . . .
H11 H 0.0105 0.3973 0.2813 0.029 Uiso 1 1 calc R . .
C12 C 0.2370(5) 0.3751(3) 0.4951(5) 0.0256(16) Uani 1 1 d . . .
H12 H 0.3035 0.3801 0.5206 0.031 Uiso 1 1 calc R . .
C13 C 0.2659(4) 0.2404(2) 0.4403(5) 0.0183(15) Uani 1 1 d . . .
H13 H 0.2078 0.2579 0.4113 0.022 Uiso 1 1 calc R . .
C14 C 0.2656(5) 0.0918(3) 0.2489(5) 0.0230(17) Uani 1 1 d . . .
H14 H 0.3292 0.0909 0.2433 0.028 Uiso 1 1 calc R . .
C15 C 0.7480(5) 0.1267(3) 0.5024(5) 0.0270(15) Uani 1 1 d . . .
H15 H 0.8122 0.1371 0.5294 0.032 Uiso 1 1 calc R . .
C16 C 0.7077(4) 0.2571(2) 0.5474(5) 0.0198(15) Uani 1 1 d . . .
H16 H 0.7617 0.2362 0.5767 0.024 Uiso 1 1 calc R . .
N1 N 0.5481(4) 0.3418(2) 0.3730(5) 0.0326(15) Uani 1 1 d . . .
H1A H 0.5935 0.3180 0.3658 0.039 Uiso 1 1 calc R . .
N2 N 0.4357(4) 0.3420(2) 0.0661(5) 0.0329(15) Uani 1 1 d . . .
H2A H 0.3979 0.3159 0.0277 0.039 Uiso 1 1 calc R . .
C17 C 0.5050(4) 0.3646(3) 0.2585(5) 0.035(2) Uani 1 1 d . . .
H17A H 0.4526 0.3882 0.2612 0.042 Uiso 1 1 calc R . .
H17B H 0.5539 0.3845 0.2348 0.042 Uiso 1 1 calc R . .
C18 C 0.4689(5) 0.3227(3) 0.1794(6) 0.044(2) Uani 1 1 d . . .
H18A H 0.5199 0.2972 0.1832 0.053 Uiso 1 1 calc R . .
H18B H 0.4159 0.3051 0.1997 0.053 Uiso 1 1 calc R . .
C19 C 0.5978(5) 0.3823(3) 0.4452(5) 0.0375(19) Uani 1 1 d . . .
H19A H 0.6422 0.3996 0.4108 0.056 Uiso 1 1 calc R . .
H19B H 0.6328 0.3673 0.5148 0.056 Uiso 1 1 calc R . .
H19C H 0.5517 0.4072 0.4582 0.056 Uiso 1 1 calc R . .
C20 C 0.4800(5) 0.3143(3) 0.4199(6) 0.060(3) Uani 1 1 d . . .
H20A H 0.4486 0.2874 0.3691 0.089 Uiso 1 1 calc R . .
H20B H 0.4324 0.3384 0.4322 0.089 Uiso 1 1 calc R . .
H20C H 0.5135 0.2986 0.4894 0.089 Uiso 1 1 calc R . .
C21 C 0.5143(5) 0.3477(4) 0.0130(6) 0.072(3) Uani 1 1 d . . .
H21A H 0.4893 0.3607 -0.0615 0.108 Uiso 1 1 calc R . .
H21B H 0.5443 0.3143 0.0104 0.108 Uiso 1 1 calc R . .
H21C H 0.5611 0.3719 0.0549 0.108 Uiso 1 1 calc R . .
C22 C 0.3735(5) 0.3876(3) 0.0516(5) 0.0337(18) Uani 1 1 d . . .
H22A H 0.3559 0.3977 -0.0255 0.051 Uiso 1 1 calc R . .
H22B H 0.4072 0.4159 0.0961 0.051 Uiso 1 1 calc R . .
H22C H 0.3162 0.3794 0.0747 0.051 Uiso 1 1 calc R . .
N3 N 0.0693(4) 0.6006(2) 0.3988(4) 0.0271(14) Uani 1 1 d . . .
H3A H 0.1065 0.5718 0.3974 0.032 Uiso 1 1 calc R . .
N4 N -0.0520(4) 0.5840(2) 0.0985(4) 0.0277(14) Uani 1 1 d . . .
H4A H -0.0952 0.5580 0.0704 0.033 Uiso 1 1 calc R . .
C23 C 0.0283(4) 0.6180(3) 0.2817(5) 0.0271(17) Uani 1 1 d . . .
H23A H -0.0152 0.6472 0.2799 0.032 Uiso 1 1 calc R . .
H23B H 0.0799 0.6293 0.2497 0.032 Uiso 1 1 calc R . .
C24 C -0.0238(4) 0.5747(3) 0.2175(5) 0.0310(18) Uani 1 1 d . . .
H24A H 0.0166 0.5437 0.2322 0.037 Uiso 1 1 calc R . .
H24B H -0.0813 0.5677 0.2425 0.037 Uiso 1 1 calc R . .
C25 C 0.1316(5) 0.6414(3) 0.4602(5) 0.039(2) Uani 1 1 d . . .
H25A H 0.1798 0.6504 0.4220 0.059 Uiso 1 1 calc R . .
H25B H 0.1628 0.6290 0.5338 0.059 Uiso 1 1 calc R . .
H25C H 0.0936 0.6718 0.4655 0.059 Uiso 1 1 calc R . .
C26 C -0.0052(5) 0.5861(3) 0.4544(6) 0.050(2) Uani 1 1 d . . .
H26A H -0.0452 0.5590 0.4125 0.075 Uiso 1 1 calc R . .
H26B H -0.0442 0.6161 0.4590 0.075 Uiso 1 1 calc R . .
H26C H 0.0249 0.5735 0.5281 0.075 Uiso 1 1 calc R . .
C27 C 0.0268(5) 0.5760(3) 0.0463(6) 0.051(2) Uani 1 1 d . . .
H27A H 0.0044 0.5829 -0.0322 0.076 Uiso 1 1 calc R . .
H27B H 0.0491 0.5405 0.0577 0.076 Uiso 1 1 calc R . .
H27C H 0.0789 0.5994 0.0790 0.076 Uiso 1 1 calc R . .
C28 C -0.1043(5) 0.6318(3) 0.0644(5) 0.0335(18) Uani 1 1 d . . .
H28A H -0.1190 0.6349 -0.0153 0.050 Uiso 1 1 calc R . .
H28B H -0.0654 0.6610 0.0982 0.050 Uiso 1 1 calc R . .
H28C H -0.1633 0.6314 0.0875 0.050 Uiso 1 1 calc R . .

loop_
_atom_site_aniso_label
_atom_site_aniso_U_11
_atom_site_aniso_U_22
_atom_site_aniso_U_33
_atom_site_aniso_U_23
_atom_site_aniso_U_13
_atom_site_aniso_U_12
Er1 0.01892(17) 0.00905(18) 0.01102(16) 0.00093(12) 0.00537(12) 0.00112(12)
Er2 0.01821(16) 0.00982(17) 0.01321(16) -0.00150(13) 0.00556(12) -0.00114(13)
Er3 0.01904(16) 0.00995(17) 0.01103(14) 0.00129(13) 0.00457(11) 0.00128(13)
Er4 0.01744(16) 0.00943(18) 0.01145(17) -0.00147(12) 0.00484(12) -0.00171(12)
O1 0.019(3) 0.094(5) 0.030(3) -0.002(3) 0.000(2) 0.006(3)
O2 0.020(3) 0.035(3) 0.023(3) 0.005(2) 0.001(2) -0.004(2)
O3 0.027(3) 0.040(3) 0.029(3) 0.003(2) 0.003(2) 0.004(2)
O4 0.018(2) 0.030(3) 0.029(3) 0.003(2) 0.006(2) 0.007(2)
O5 0.022(3) 0.090(5) 0.029(3) 0.001(3) 0.004(2) -0.001(3)
O6 0.019(3) 0.040(3) 0.026(3) 0.003(2) 0.006(2) -0.005(2)
O7 0.026(3) 0.063(4) 0.029(3) 0.004(3) 0.004(2) -0.002(3)
O8 0.021(3) 0.035(3) 0.035(3) 0.011(2) 0.011(2) 0.011(2)
O9 0.040(3) 0.008(3) 0.031(3) -0.005(2) 0.020(2) -0.003(2)
O10 0.030(3) 0.014(3) 0.024(2) -0.006(2) 0.005(2) 0.000(2)
O11 0.023(3) 0.054(4) 0.037(3) 0.014(3) 0.010(2) -0.001(2)
O12 0.022(3) 0.044(3) 0.032(3) 0.001(3) 0.004(2) -0.006(3)
O13 0.043(3) 0.011(3) 0.029(3) 0.001(2) 0.013(2) -0.002(2)
O14 0.037(3) 0.010(3) 0.027(3) 0.004(2) 0.010(2) 0.000(2)
O15 0.034(3) 0.013(3) 0.022(2) 0.006(2) 0.008(2) -0.002(2)
O16 0.052(3) 0.005(3) 0.036(3) -0.002(2) 0.027(2) -0.007(2)
O17 0.027(3) 0.024(3) 0.013(2) 0.000(2) 0.0064(19) -0.001(2)
O18 0.024(3) 0.021(3) 0.014(2) 0.001(2) 0.0058(19) -0.006(2)
O19 0.034(3) 0.020(3) 0.012(2) -0.0036(19) 0.008(2) 0.000(2)
O20 0.029(3) 0.023(3) 0.014(2) -0.005(2) 0.004(2) 0.004(2)
O21 0.014(2) 0.039(3) 0.030(3) 0.005(2) 0.005(2) -0.006(2)
O22 0.022(3) 0.055(4) 0.032(3) 0.006(3) 0.013(2) 0.004(2)
O23 0.050(3) 0.028(3) 0.026(3) 0.008(2) 0.019(2) 0.008(2)
O24 0.053(3) 0.026(3) 0.031(3) 0.016(2) 0.016(2) 0.011(2)
O25 0.024(2) 0.025(3) 0.011(2) -0.001(2) 0.0048(18) 0.008(2)
O26 0.027(3) 0.021(3) 0.017(2) 0.000(2) 0.010(2) 0.008(2)
O27 0.038(3) 0.006(3) 0.036(3) 0.001(2) 0.014(2) 0.002(2)
O28 0.033(3) 0.009(3) 0.029(3) 0.004(2) 0.007(2) -0.004(2)
O29 0.056(4) 0.027(3) 0.029(3) 0.011(2) 0.023(3) 0.010(2)
O30 0.092(5) 0.022(3) 0.030(3) 0.012(2) 0.026(3) 0.018(3)
O31 0.026(3) 0.023(3) 0.015(2) -0.001(2) 0.007(2) 0.007(2)
O32 0.028(3) 0.029(3) 0.010(2) -0.001(2) 0.0029(18) 0.010(2)
C1 0.013(4) 0.034(5) 0.031(4) 0.003(4) -0.001(3) 0.005(3)
C2 0.017(4) 0.028(4) 0.031(4) -0.002(3) 0.003(3) 0.001(3)
C3 0.018(4) 0.032(5) 0.025(4) -0.001(3) 0.002(3) 0.000(3)
C4 0.019(4) 0.021(4) 0.036(4) 0.003(3) 0.003(3) -0.001(3)
C5 0.016(3) 0.018(4) 0.020(4) -0.002(3) 0.008(3) -0.003(3)
C6 0.029(5) 0.030(5) 0.040(5) -0.003(4) 0.011(4) -0.007(3)
C7 0.029(4) 0.021(5) 0.010(4) -0.005(3) 0.008(3) 0.001(3)
C8 0.025(4) 0.014(4) 0.025(4) 0.006(3) 0.008(3) -0.001(3)
C9 0.011(3) 0.014(4) 0.015(3) 0.005(3) 0.002(3) 0.000(3)
C10 0.027(4) 0.018(4) 0.018(4) 0.000(3) 0.005(3) 0.002(3)
C11 0.016(4) 0.029(5) 0.029(4) 0.006(3) 0.008(3) 0.003(3)
C12 0.036(4) 0.017(3) 0.024(4) 0.010(3) 0.007(3) 0.007(3)
C13 0.026(4) 0.011(4) 0.020(4) 0.006(3) 0.012(3) 0.001(3)
C14 0.027(4) 0.031(5) 0.014(4) 0.003(3) 0.011(3) -0.003(3)
C15 0.045(4) 0.019(4) 0.023(4) 0.005(3) 0.020(3) 0.013(3)
C16 0.024(4) 0.022(4) 0.013(3) 0.002(3) 0.005(3) 0.002(3)
N1 0.020(3) 0.032(4) 0.046(4) 0.003(3) 0.009(3) 0.011(3)
N2 0.024(3) 0.030(4) 0.045(4) -0.012(3) 0.008(3) -0.012(3)
C17 0.037(5) 0.031(5) 0.041(5) -0.005(4) 0.018(4) 0.002(3)
C18 0.025(4) 0.034(5) 0.070(6) -0.007(4) 0.010(4) 0.001(3)
C19 0.046(5) 0.032(5) 0.033(4) 0.006(4) 0.008(4) 0.012(4)
C20 0.031(5) 0.073(7) 0.071(6) 0.038(5) 0.006(4) -0.008(4)
C21 0.028(5) 0.145(10) 0.049(6) -0.034(6) 0.021(4) -0.007(5)
C22 0.028(4) 0.037(5) 0.036(4) 0.001(4) 0.008(3) 0.003(3)
N3 0.027(3) 0.030(4) 0.025(3) 0.003(3) 0.008(3) 0.011(3)
N4 0.017(3) 0.033(4) 0.029(3) -0.008(3) 0.000(3) -0.008(3)
C23 0.030(4) 0.031(5) 0.023(4) 0.000(3) 0.012(3) 0.000(3)
C24 0.026(4) 0.017(4) 0.049(5) -0.001(3) 0.008(3) 0.002(3)
C25 0.049(5) 0.038(5) 0.025(4) -0.007(4) 0.002(4) 0.008(4)
C26 0.034(5) 0.077(7) 0.041(5) 0.028(4) 0.013(4) 0.014(4)
C27 0.030(5) 0.076(6) 0.050(5) -0.025(5) 0.018(4) 0.002(4)
C28 0.035(4) 0.027(5) 0.032(4) 0.002(3) -0.003(3) 0.003(3)

loop_
_atom_type_symbol
_atom_type_description
_atom_type_scat_dispersion_real
_atom_type_scat_dispersion_imag
_atom_type_scat_source
C C 0.0033 0.0016 'International Tables Vol C Tables 4.2.6.8 and 6.1.1.4'
H H 0.0000 0.0000 'International Tables Vol C Tables 4.2.6.8 and 6.1.1.4'
N N 0.0061 0.0033 'International Tables Vol C Tables 4.2.6.8 and 6.1.1.4'
O O 0.0106 0.0060 'International Tables Vol C Tables 4.2.6.8 and 6.1.1.4'
Er Er -0.2586 4.9576 'International Tables Vol C Tables 4.2.6.8 and 6.1.1.4'

loop_
_exptl_crystal_face_index_h
_exptl_crystal_face_index_k
_exptl_crystal_face_index_l
_exptl_crystal_face_perp_dist
0 1 0 0.070
0 -1 0 0.170
0 0 1 0.040
0 0 -1 0.040
3 0 -1 0.130
-3 0 1 0.090
3 -14 -1 0.125

loop_
_geom_angle_atom_site_label_1
_geom_angle_atom_site_label_2
_geom_angle_atom_site_label_3
_geom_angle
_geom_angle_site_symmetry_1
_geom_angle_site_symmetry_3
_geom_angle_publ_flag
O21 Er1 O9 97.30(16) . . ?
O21 Er1 O23 76.99(15) . . ?
O9 Er1 O23 72.45(14) . . ?
O21 Er1 O15 91.35(15) . . ?
O9 Er1 O15 146.52(14) . . ?
O23 Er1 O15 140.99(15) . . ?
O21 Er1 O17 73.97(14) . . ?
O9 Er1 O17 74.73(15) . . ?
O23 Er1 O17 132.34(15) . . ?
O15 Er1 O17 76.77(14) . . ?
O21 Er1 O19 81.25(14) . . ?
O9 Er1 O19 144.90(14) . . ?
O23 Er1 O19 73.10(14) . . ?
O15 Er1 O19 68.35(14) . . ?
O17 Er1 O19 136.32(14) . . ?
O21 Er1 O1 156.21(16) . . ?
O9 Er1 O1 90.19(17) . . ?
O23 Er1 O1 83.90(17) . . ?
O15 Er1 O1 94.76(17) . . ?
O17 Er1 O1 129.81(15) . . ?
O19 Er1 O1 79.72(16) . . ?
O21 Er1 O2 150.14(15) . . ?
O9 Er1 O2 79.28(15) . . ?
O23 Er1 O2 128.34(15) . . ?
O15 Er1 O2 77.31(15) . . ?
O17 Er1 O2 76.54(14) . . ?
O19 Er1 O2 118.39(15) . . ?
O1 Er1 O2 53.49(15) . . ?
O21 Er1 C1 174.78(18) . . ?
O9 Er1 C1 86.00(18) . . ?
O23 Er1 C1 107.94(18) . . ?
O15 Er1 C1 83.70(18) . . ?
O17 Er1 C1 103.16(17) . . ?
O19 Er1 C1 98.39(17) . . ?
O1 Er1 C1 27.01(16) . . ?
O2 Er1 C1 26.61(15) . . ?
O11 Er2 O10 100.24(16) . . ?
O11 Er2 O24 92.49(17) . 4_565 ?
O10 Er2 O24 142.76(15) . 4_565 ?
O11 Er2 O27 84.16(16) . . ?
O10 Er2 O27 144.13(14) . . ?
O24 Er2 O27 71.51(15) 4_565 . ?
O11 Er2 O26 75.66(15) . 4_565 ?
O10 Er2 O26 73.56(14) . 4_565 ?
O24 Er2 O26 76.04(14) 4_565 4_565 ?
O27 Er2 O26 140.72(15) . 4_565 ?
O11 Er2 O4 154.31(15) . . ?
O10 Er2 O4 83.44(15) . . ?
O24 Er2 O4 99.82(16) 4_565 . ?
O27 Er2 O4 78.60(15) . . ?
O26 Er2 O4 129.12(14) 4_565 . ?
O11 Er2 O25 77.16(14) . . ?
O10 Er2 O25 74.02(15) . . ?
O24 Er2 O25 143.20(15) 4_565 . ?
O27 Er2 O25 72.35(15) . . ?
O26 Er2 O25 132.60(14) 4_565 . ?
O4 Er2 O25 79.53(13) . . ?
O11 Er2 O3 152.11(15) . . ?
O10 Er2 O3 77.03(15) . . ?
O24 Er2 O3 75.60(16) 4_565 . ?
O27 Er2 O3 114.55(16) . . ?
O26 Er2 O3 77.00(14) 4_565 . ?
O4 Er2 O3 53.57(14) . . ?
O25 Er2 O3 126.92(14) . . ?
O11 Er2 C2 178.69(18) . . ?
O10 Er2 C2 78.77(17) . . ?
O24 Er2 C2 87.83(18) 4_565 . ?
O27 Er2 C2 97.15(18) . . ?
O26 Er2 C2 103.20(17) 4_565 . ?
O4 Er2 C2 26.66(15) . . ?
O25 Er2 C2 103.32(16) . . ?
O3 Er2 C2 26.91(14) . . ?
O16 Er3 O29 71.97(14) 2_645 . ?
O16 Er3 O13 146.05(14) 2_645 . ?
O29 Er3 O13 141.92(15) . . ?
O16 Er3 O12 99.63(17) 2_645 . ?
O29 Er3 O12 79.27(16) . . ?
O13 Er3 O12 88.51(16) . . ?
O16 Er3 O32 74.28(16) 2_645 4_565 ?
O29 Er3 O32 133.31(16) . 4_565 ?
O13 Er3 O32 76.02(15) . 4_565 ?
O12 Er3 O32 75.60(14) . 4_565 ?
O16 Er3 O5 92.12(17) 2_645 . ?
O29 Er3 O5 81.80(17) . . ?
O13 Er3 O5 95.02(17) . . ?
O12 Er3 O5 153.33(16) . . ?
O32 Er3 O5 130.90(15) 4_565 . ?
O16 Er3 O31 145.88(14) 2_645 . ?
O29 Er3 O31 74.01(15) . . ?
O13 Er3 O31 68.07(14) . . ?
O12 Er3 O31 76.45(15) . . ?
O32 Er3 O31 134.50(14) 4_565 . ?
O5 Er3 O31 80.40(15) . . ?
O16 Er3 O6 80.21(15) 2_645 . ?
O29 Er3 O6 125.79(15) . . ?
O13 Er3 O6 77.73(15) . . ?
O12 Er3 O6 152.25(15) . . ?
O32 Er3 O6 77.73(14) 4_565 . ?
O5 Er3 O6 53.32(15) . . ?
O31 Er3 O6 118.82(15) . . ?
O16 Er3 C3 87.33(18) 2_645 . ?
O29 Er3 C3 105.31(18) . . ?
O13 Er3 C3 84.39(18) . . ?
O12 Er3 C3 172.66(18) . . ?
O32 Er3 C3 104.35(17) 4_565 . ?
O5 Er3 C3 26.80(15) . . ?
O31 Er3 C3 99.09(17) . . ?
O6 Er3 C3 26.62(15) . . ?
O22 Er4 O30 88.75(18) 1_655 4_565 ?
O22 Er4 O28 100.99(16) 1_655 2_655 ?
O30 Er4 O28 143.01(15) 4_565 2_655 ?
O22 Er4 O14 87.96(16) 1_655 . ?
O30 Er4 O14 72.50(15) 4_565 . ?
O28 Er4 O14 142.60(15) 2_655 . ?
O22 Er4 O20 75.69(15) 1_655 3_666 ?
O30 Er4 O20 142.19(16) 4_565 3_666 ?
O28 Er4 O20 74.54(15) 2_655 3_666 ?
O14 Er4 O20 72.70(15) . 3_666 ?
O22 Er4 O18 76.80(14) 1_655 3_665 ?
O30 Er4 O18 74.78(15) 4_565 3_665 ?
O28 Er4 O18 72.99(14) 2_655 3_665 ?
O14 Er4 O18 144.05(14) . 3_665 ?
O20 Er4 O18 131.90(14) 3_666 3_665 ?
O22 Er4 O8 153.92(15) 1_655 . ?
O30 Er4 O8 105.32(18) 4_565 . ?
O28 Er4 O8 81.08(16) 2_655 . ?
O14 Er4 O8 75.94(15) . . ?
O20 Er4 O8 79.94(14) 3_666 . ?
O18 Er4 O8 127.68(14) 3_665 . ?
O22 Er4 O7 152.34(15) 1_655 . ?
O30 Er4 O7 76.82(18) 4_565 . ?
O28 Er4 O7 78.55(16) 2_655 . ?
O14 Er4 O7 109.38(16) . . ?
O20 Er4 O7 129.27(15) 3_666 . ?
O18 Er4 O7 76.69(15) 3_665 . ?
O8 Er4 O7 53.74(15) . . ?
O22 Er4 C4 178.79(18) 1_655 . ?
O30 Er4 C4 91.1(2) 4_565 . ?
O28 Er4 C4 78.40(17) 2_655 . ?
O14 Er4 C4 93.16(18) . . ?
O20 Er4 C4 105.10(17) 3_666 . ?
O18 Er4 C4 102.01(17) 3_665 . ?
O8 Er4 C4 27.16(15) . . ?
O7 Er4 C4 26.58(15) . . ?
C1 O1 Er1 93.3(4) . . ?
C1 O2 Er1 92.4(4) . . ?
C2 O3 Er2 90.3(4) . . ?
C2 O4 Er2 93.8(4) . . ?
C3 O5 Er3 94.0(4) . . ?
C3 O6 Er3 91.2(4) . . ?
C4 O7 Er4 91.9(4) . . ?
C4 O8 Er4 92.1(4) . . ?
C5 O9 Er1 135.7(4) . . ?
C5 O10 Er2 145.9(4) . . ?
C6 O11 Er2 177.5(5) . . ?
C6 O12 Er3 145.5(5) . . ?
C7 O13 Er3 140.3(4) . . ?
C7 O14 Er4 140.4(4) . . ?
C8 O15 Er1 139.1(5) . . ?
C8 O16 Er3 141.4(4) . 2_655 ?
C9 O17 Er1 132.1(4) . . ?
C9 O18 Er4 130.8(4) . 3_665 ?
C10 O19 Er1 129.3(4) . . ?
C10 O20 Er4 130.5(4) . 3_666 ?
C11 O21 Er1 144.9(5) . . ?
C11 O22 Er4 174.6(4) . 1_455 ?
C12 O23 Er1 137.1(5) . . ?
C12 O24 Er2 136.4(5) . 4_566 ?
C13 O25 Er2 126.9(4) . . ?
C13 O26 Er2 130.1(4) . 4_566 ?
C14 O27 Er2 138.6(5) . . ?
C14 O28 Er4 150.2(5) . 2_645 ?
C15 O29 Er3 137.8(5) . . ?
C15 O30 Er4 146.1(5) . 4_566 ?
C16 O31 Er3 132.4(4) . . ?
C16 O32 Er3 131.3(4) . 4_566 ?
O2 C1 O1 120.1(6) . . ?
O2 C1 Er1 60.9(3) . . ?
O1 C1 Er1 59.6(3) . . ?
O2 C1 H1 119.9 . . ?
O1 C1 H1 119.9 . . ?
Er1 C1 H1 173.2 . . ?
O4 C2 O3 122.3(6) . . ?
O4 C2 Er2 59.5(3) . . ?
O3 C2 Er2 62.8(3) . . ?
O4 C2 H2 118.8 . . ?
O3 C2 H2 118.8 . . ?
Er2 C2 H2 178.0 . . ?
O6 C3 O5 121.1(6) . . ?
O6 C3 Er3 62.2(3) . . ?
O5 C3 Er3 59.2(3) . . ?
O6 C3 H3 119.4 . . ?
O5 C3 H3 119.4 . . ?
Er3 C3 H3 173.9 . . ?
O7 C4 O8 122.2(6) . . ?
O7 C4 Er4 61.5(4) . . ?
O8 C4 Er4 60.7(3) . . ?
O7 C4 H4 118.9 . . ?
O8 C4 H4 118.9 . . ?
Er4 C4 H4 179.3 . . ?
O10 C5 O9 124.7(6) . . ?
O10 C5 H5 117.7 . . ?
O9 C5 H5 117.7 . . ?
O12 C6 O11 127.5(8) . . ?
O12 C6 H6 116.2 . . ?
O11 C6 H6 116.2 . . ?
O14 C7 O13 124.0(6) . . ?
O14 C7 H7 118.0 . . ?
O13 C7 H7 118.0 . . ?
O16 C8 O15 124.9(7) . . ?
O16 C8 H8 117.6 . . ?
O15 C8 H8 117.6 . . ?
O17 C9 O18 124.5(5) . . ?
O17 C9 H9 117.8 . . ?
O18 C9 H9 117.8 . . ?
O20 C10 O19 125.9(6) . . ?
O20 C10 H10 117.1 . . ?
O19 C10 H10 117.1 . . ?
O21 C11 O22 128.7(7) . . ?
O21 C11 H11 115.6 . . ?
O22 C11 H11 115.6 . . ?
O23 C12 O24 125.3(7) . . ?
O23 C12 H12 117.4 . . ?
O24 C12 H12 117.4 . . ?
O25 C13 O26 123.3(6) . . ?
O25 C13 H13 118.4 . . ?
O26 C13 H13 118.4 . . ?
O27 C14 O28 126.7(7) . . ?
O27 C14 H14 116.7 . . ?
O28 C14 H14 116.7 . . ?
O30 C15 O29 126.0(8) . . ?
O30 C15 H15 117.0 . . ?
O29 C15 H15 117.0 . . ?
O31 C16 O32 124.5(6) . . ?
O31 C16 H16 117.8 . . ?
O32 C16 H16 117.8 . . ?
C19 N1 C20 112.2(6) . . ?
C19 N1 C17 108.9(5) . . ?
C20 N1 C17 114.5(5) . . ?
C19 N1 H1A 106.9 . . ?
C20 N1 H1A 106.9 . . ?
C17 N1 H1A 106.9 . . ?
C22 N2 C18 115.5(5) . . ?
C22 N2 C21 112.8(6) . . ?
C18 N2 C21 112.2(6) . . ?
C22 N2 H2A 105.1 . . ?
C18 N2 H2A 105.1 . . ?
C21 N2 H2A 105.1 . . ?
C18 C17 N1 109.8(7) . . ?
C18 C17 H17A 109.7 . . ?
N1 C17 H17A 109.7 . . ?
C18 C17 H17B 109.7 . . ?
N1 C17 H17B 109.7 . . ?
H17A C17 H17B 108.2 . . ?
N2 C18 C17 112.0(6) . . ?
N2 C18 H18A 109.2 . . ?
C17 C18 H18A 109.2 . . ?
N2 C18 H18B 109.2 . . ?
C17 C18 H18B 109.2 . . ?
H18A C18 H18B 107.9 . . ?
N1 C19 H19A 109.5 . . ?
N1 C19 H19B 109.5 . . ?
H19A C19 H19B 109.5 . . ?
N1 C19 H19C 109.5 . . ?
H19A C19 H19C 109.5 . . ?
H19B C19 H19C 109.5 . . ?
N1 C20 H20A 109.5 . . ?
N1 C20 H20B 109.5 . . ?
H20A C20 H20B 109.5 . . ?
N1 C20 H20C 109.5 . . ?
H20A C20 H20C 109.5 . . ?
H20B C20 H20C 109.5 . . ?
N2 C21 H21A 109.5 . . ?
N2 C21 H21B 109.5 . . ?
H21A C21 H21B 109.5 . . ?
N2 C21 H21C 109.5 . . ?
H21A C21 H21C 109.5 . . ?
H21B C21 H21C 109.5 . . ?
N2 C22 H22A 109.5 . . ?
N2 C22 H22B 109.5 . . ?
H22A C22 H22B 109.5 . . ?
N2 C22 H22C 109.5 . . ?
H22A C22 H22C 109.5 . . ?
H22B C22 H22C 109.5 . . ?
C25 N3 C26 111.0(5) . . ?
C25 N3 C23 109.5(5) . . ?
C26 N3 C23 112.7(5) . . ?
C25 N3 H3A 107.8 . . ?
C26 N3 H3A 107.8 . . ?
C23 N3 H3A 107.8 . . ?
C28 N4 C24 115.2(5) . . ?
C28 N4 C27 113.1(6) . . ?
C24 N4 C27 112.9(5) . . ?
C28 N4 H4A 104.8 . . ?
C24 N4 H4A 104.8 . . ?
C27 N4 H4A 104.8 . . ?
C24 C23 N3 109.1(6) . . ?
C24 C23 H23A 109.9 . . ?
N3 C23 H23A 109.9 . . ?
C24 C23 H23B 109.9 . . ?
N3 C23 H23B 109.9 . . ?
H23A C23 H23B 108.3 . . ?
N4 C24 C23 113.9(5) . . ?
N4 C24 H24A 108.8 . . ?
C23 C24 H24A 108.8 . . ?
N4 C24 H24B 108.8 . . ?
C23 C24 H24B 108.8 . . ?
H24A C24 H24B 107.7 . . ?
N3 C25 H25A 109.5 . . ?
N3 C25 H25B 109.5 . . ?
H25A C25 H25B 109.5 . . ?
N3 C25 H25C 109.5 . . ?
H25A C25 H25C 109.5 . . ?
H25B C25 H25C 109.5 . . ?
N3 C26 H26A 109.5 . . ?
N3 C26 H26B 109.5 . . ?
H26A C26 H26B 109.5 . . ?
N3 C26 H26C 109.5 . . ?
H26A C26 H26C 109.5 . . ?
H26B C26 H26C 109.5 . . ?
N4 C27 H27A 109.5 . . ?
N4 C27 H27B 109.5 . . ?
H27A C27 H27B 109.5 . . ?
N4 C27 H27C 109.5 . . ?
H27A C27 H27C 109.5 . . ?
H27B C27 H27C 109.5 . . ?
N4 C28 H28A 109.5 . . ?
N4 C28 H28B 109.5 . . ?
H28A C28 H28B 109.5 . . ?
N4 C28 H28C 109.5 . . ?
H28A C28 H28C 109.5 . . ?
H28B C28 H28C 109.5 . . ?

loop_
_geom_bond_atom_site_label_1
_geom_bond_atom_site_label_2
_geom_bond_distance
_geom_bond_site_symmetry_2
_geom_bond_publ_flag
Er1 O21 2.304(4) . ?
Er1 O9 2.317(4) . ?
Er1 O23 2.331(4) . ?
Er1 O15 2.333(4) . ?
Er1 O17 2.356(4) . ?
Er1 O19 2.366(4) . ?
Er1 O1 2.380(4) . ?
Er1 O2 2.409(4) . ?
Er1 C1 2.753(6) . ?
Er2 O11 2.234(5) . ?
Er2 O10 2.304(4) . ?
Er2 O24 2.311(4) 4_565 ?
Er2 O27 2.325(4) . ?
Er2 O26 2.375(4) 4_565 ?
Er2 O4 2.385(4) . ?
Er2 O25 2.387(4) . ?
Er2 O3 2.454(4) . ?
Er2 C2 2.760(6) . ?
Er3 O16 2.317(4) 2_645 ?
Er3 O29 2.318(4) . ?
Er3 O13 2.327(4) . ?
Er3 O12 2.327(4) . ?
Er3 O32 2.346(4) 4_565 ?
Er3 O5 2.355(4) . ?
Er3 O31 2.355(4) . ?
Er3 O6 2.419(4) . ?
Er3 C3 2.733(6) . ?
Er4 O22 2.269(4) 1_655 ?
Er4 O30 2.288(4) 4_565 ?
Er4 O28 2.289(4) 2_655 ?
Er4 O14 2.328(4) . ?
Er4 O20 2.366(4) 3_666 ?
Er4 O18 2.381(4) 3_665 ?
Er4 O8 2.402(4) . ?
Er4 O7 2.421(5) . ?
Er4 C4 2.752(7) . ?
O1 C1 1.252(7) . ?
O2 C1 1.234(7) . ?
O3 C2 1.249(7) . ?
O4 C2 1.241(7) . ?
O5 C3 1.235(7) . ?
O6 C3 1.225(7) . ?
O7 C4 1.232(7) . ?
O8 C4 1.257(7) . ?
O9 C5 1.252(7) . ?
O10 C5 1.233(7) . ?
O11 C6 1.247(7) . ?
O12 C6 1.214(7) . ?
O13 C7 1.253(6) . ?
O14 C7 1.232(6) . ?
O15 C8 1.238(7) . ?
O16 C8 1.238(7) . ?
O16 Er3 2.317(4) 2_655 ?
O17 C9 1.242(6) . ?
O18 C9 1.248(6) . ?
O18 Er4 2.381(4) 3_665 ?
O19 C10 1.256(6) . ?
O20 C10 1.233(6) . ?
O20 Er4 2.366(4) 3_666 ?
O21 C11 1.214(7) . ?
O22 C11 1.236(6) . ?
O22 Er4 2.269(4) 1_455 ?
O23 C12 1.233(7) . ?
O24 C12 1.239(7) . ?
O24 Er2 2.311(4) 4_566 ?
O25 C13 1.244(6) . ?
O26 C13 1.267(6) . ?
O26 Er2 2.375(4) 4_566 ?
O27 C14 1.218(7) . ?
O28 C14 1.233(7) . ?
O28 Er4 2.289(4) 2_645 ?
O29 C15 1.241(7) . ?
O30 C15 1.224(8) . ?
O30 Er4 2.288(4) 4_566 ?
O31 C16 1.243(6) . ?
O32 C16 1.243(6) . ?
O32 Er3 2.346(4) 4_566 ?
C1 H1 0.9500 . ?
C2 H2 0.9500 . ?
C3 H3 0.9500 . ?
C4 H4 0.9500 . ?
C5 H5 0.9500 . ?
C6 H6 0.9500 . ?
C7 H7 0.9500 . ?
C8 H8 0.9500 . ?
C9 H9 0.9500 . ?
C10 H10 0.9500 . ?
C11 H11 0.9500 . ?
C12 H12 0.9500 . ?
C13 H13 0.9500 . ?
C14 H14 0.9500 . ?
C15 H15 0.9500 . ?
C16 H16 0.9500 . ?
N1 C19 1.462(8) . ?
N1 C20 1.471(8) . ?
N1 C17 1.544(8) . ?
N1 H1A 0.9300 . ?
N2 C22 1.478(8) . ?
N2 C18 1.480(8) . ?
N2 C21 1.482(8) . ?
N2 H2A 0.9300 . ?
C17 C18 1.485(9) . ?
C17 H17A 0.9900 . ?
C17 H17B 0.9900 . ?
C18 H18A 0.9900 . ?
C18 H18B 0.9900 . ?
C19 H19A 0.9800 . ?
C19 H19B 0.9800 . ?
C19 H19C 0.9800 . ?
C20 H20A 0.9800 . ?
C20 H20B 0.9800 . ?
C20 H20C 0.9800 . ?
C21 H21A 0.9800 . ?
C21 H21B 0.9800 . ?
C21 H21C 0.9800 . ?
C22 H22A 0.9800 . ?
C22 H22B 0.9800 . ?
C22 H22C 0.9800 . ?
N3 C25 1.483(8) . ?
N3 C26 1.491(8) . ?
N3 C23 1.518(7) . ?
N3 H3A 0.9300 . ?
N4 C28 1.467(7) . ?
N4 C24 1.476(7) . ?
N4 C27 1.485(7) . ?
N4 H4A 0.9300 . ?
C23 C24 1.480(9) . ?
C23 H23A 0.9900 . ?
C23 H23B 0.9900 . ?
C24 H24A 0.9900 . ?
C24 H24B 0.9900 . ?
C25 H25A 0.9800 . ?
C25 H25B 0.9800 . ?
C25 H25C 0.9800 . ?
C26 H26A 0.9800 . ?
C26 H26B 0.9800 . ?
C26 H26C 0.9800 . ?
C27 H27A 0.9800 . ?
C27 H27B 0.9800 . ?
C27 H27C 0.9800 . ?
C28 H28A 0.9800 . ?
C28 H28B 0.9800 . ?
C28 H28C 0.9800 . ?

loop_
_geom_hbond_atom_site_label_D
_geom_hbond_atom_site_label_H
_geom_hbond_atom_site_label_A
_geom_hbond_distance_DH
_geom_hbond_distance_HA
_geom_hbond_distance_DA
_geom_hbond_angle_DHA
_geom_hbond_site_symmetry_A
N1 H1A O31 0.93 2.06 2.855(7) 142.7 .
N1 H1A O13 0.93 2.29 3.082(7) 142.2 .
N2 H2A O26 0.93 2.10 2.897(7) 142.9 4_565
N2 H2A O25 0.93 2.23 3.086(7) 152.3 4_565
N3 H3A O19 0.93 1.91 2.809(7) 160.9 .
N3 H3A O15 0.93 2.63 3.283(7) 128.0 .
N4 H4A O18 0.93 1.87 2.773(6) 162.8 3_565
N4 H4A O17 0.93 2.45 3.184(6) 135.5 3_565
